data_1554120
loop_
_publ_author_name
'Kukhta, Nadzeya A.'
'Batsanov, Andrei S.'
'Bryce, Martin R.'
'Monkman, Andrew P.'

_publ_section_title
;
 Importance of Chromophore Rigidity on the Efficiency of Blue Thermally
 Activated Delayed Fluorescence Emitters
;
_journal_issue 50
_journal_name_full 'The Journal of Physical Chemistry C'
_journal_page_first 28564
_journal_paper_doi 10.1021/acs.jpcc.8b10867
_journal_volume 122
_journal_year 2018
_chemical_absolute_configuration ad
_chemical_formula_moiety 'C43 H36 N2 O2 S'
_chemical_formula_sum 'C43 H36 N2 O2 S'
_chemical_formula_weight 644.80
_chemical_name_systematic
;
 3,6-Bis(10,11-dihydro-5H-dibenzo[b,f]azepin-5-yl)-9,9-dimethyl-9H-thioxanthene 
 10,10-dioxide 
;
_space_group_crystal_system orthorhombic
_space_group_IT_number 19
_space_group_name_Hall 'P 2ac 2ab'
_space_group_name_H-M_alt 'P 21 21 21'
_atom_sites_solution_hydrogens geom
_atom_sites_solution_primary dual
_audit_creation_date 2018-10-09
_audit_creation_method
;
Olex2 1.2-beta
(compiled 2018.05.29 svn.r3508 for OlexSys, GUI svn.r5506)
;
_cell_angle_alpha 90
_cell_angle_beta 90
_cell_angle_gamma 90
_cell_formula_units_Z 4
_cell_length_a 12.9552(4)
_cell_length_b 12.9939(4)
_cell_length_c 20.0294(7)
_cell_measurement_reflns_used 9975
_cell_measurement_temperature 120
_cell_measurement_theta_max 27.74
_cell_measurement_theta_min 2.22
_cell_volume 3371.72(19)
_computing_cell_refinement 'SAINT v8.38A (Bruker, 2017)'
_computing_data_collection 'APEX3 v.2016.1-0 (Bruker, 2016)'
_computing_data_reduction 'SAINT v8.38A (Bruker, 2017)'
_computing_molecular_graphics 'Olex2 (Dolomanov et al., 2009)'
_computing_publication_material 'Olex2 (Dolomanov et al., 2009)'
_computing_structure_refinement 'ShelXL 2018/3 multi-CPU (Sheldrick, 2015a)'
_computing_structure_solution 'ShelXT 2018/2 (Sheldrick, 2015)'
_diffrn_ambient_temperature 120
_diffrn_detector_area_resol_mean 10.4
_diffrn_detector_type 'Bruker PHOTON 100 CMOS'
_diffrn_measured_fraction_theta_full 0.998
_diffrn_measured_fraction_theta_max 0.998
_diffrn_measurement_device '3-circle area detector diffractometer'
_diffrn_measurement_device_type 'Bruker D8 Venture'
_diffrn_measurement_method '\f and \w scans'
_diffrn_radiation_monochromator 'focusing mirrors'
_diffrn_radiation_probe x-ray
_diffrn_radiation_type MoK\a
_diffrn_radiation_wavelength 0.71073
_diffrn_reflns_av_R_equivalents 0.0448
_diffrn_reflns_av_unetI/netI 0.0281
_diffrn_reflns_Laue_measured_fraction_full 0.998
_diffrn_reflns_Laue_measured_fraction_max 0.998
_diffrn_reflns_limit_h_max 15
_diffrn_reflns_limit_h_min -15
_diffrn_reflns_limit_k_max 16
_diffrn_reflns_limit_k_min -16
_diffrn_reflns_limit_l_max 24
_diffrn_reflns_limit_l_min -24
_diffrn_reflns_number 51913
_diffrn_reflns_point_group_measured_fraction_full 0.999
_diffrn_reflns_point_group_measured_fraction_max 0.999
_diffrn_reflns_theta_full 25.242
_diffrn_reflns_theta_max 25.998
_diffrn_reflns_theta_min 2.220
_diffrn_source 'microfocus sealed X-ray tube'
_diffrn_source_type 'Incoatec I\mS microsource'
_diffrn_standards_number 0
_exptl_absorpt_coefficient_mu 0.137
_exptl_absorpt_correction_T_max 1.0000
_exptl_absorpt_correction_T_min 0.9297
_exptl_absorpt_correction_type multi-scan
_exptl_absorpt_process_details
;
 SADABS-2016/2 (Bruker,2016/2) was used for absorption correction. 
  wR2(int) was 0.0624 before and 0.0506 after correction. 
  The Ratio of minimum to maximum transmission is 0.9297. 
  The \l/2 correction factor is Not present.
;
_exptl_crystal_colour colourless
_exptl_crystal_colour_primary colourless
_exptl_crystal_density_diffrn 1.270
_exptl_crystal_description block
_exptl_crystal_F_000 1360
_exptl_crystal_recrystallization_method 'from acetone/DCM/hexane'
_exptl_crystal_size_max 0.152
_exptl_crystal_size_mid 0.132
_exptl_crystal_size_min 0.131
_refine_diff_density_max 0.204
_refine_diff_density_min -0.251
_refine_diff_density_rms 0.034
_refine_ls_abs_structure_details
;
 Flack x determined using 2511 quotients [(I+)-(I-)]/[(I+)+(I-)]
 (Parsons, Flack and Wagner, Acta Cryst. B69 (2013) 249-259). 
 Flack x = -0.044(62) by classical fit to all intensities. 
 Hooft parameter y = -0.03(2).
;
_refine_ls_abs_structure_Flack -0.026(19)
_refine_ls_extinction_coef 0.0043(6)
_refine_ls_extinction_expression Fc^*^=kFc[1+0.001xFc^2^\l^3^/sin(2\q)]^-1/4^
_refine_ls_extinction_method 'SHELXL-2018/3 (Sheldrick, 2015a)'
_refine_ls_goodness_of_fit_ref 1.046
_refine_ls_hydrogen_treatment mixed
_refine_ls_matrix_type full
_refine_ls_number_parameters 446
_refine_ls_number_reflns 6624
_refine_ls_number_restraints 3
_refine_ls_restrained_S_all 1.048
_refine_ls_R_factor_all 0.0352
_refine_ls_R_factor_gt 0.0296
_refine_ls_shift/su_max 0.000
_refine_ls_shift/su_mean 0.000
_refine_ls_structure_factor_coef Fsqd
_refine_ls_weighting_details 'w=1/[\s^2^(Fo^2^)+(0.0417P)^2^+0.3265P] where P=(Fo^2^+2Fc^2^)/3'
_refine_ls_weighting_scheme calc
_refine_ls_wR_factor_gt 0.0692
_refine_ls_wR_factor_ref 0.0712
_reflns_Friedel_coverage 0.789
_reflns_Friedel_fraction_full 1.000
_reflns_Friedel_fraction_max 1.000
_reflns_number_gt 6056
_reflns_number_total 6624
_reflns_threshold_expression 'I > 2\s(I)'
_cod_data_source_file azepines.cif
_cod_data_source_block m-DAz-TXO2
_cod_depositor_comments
;
The following automatic conversions were performed:

data item '_diffrn_radiation_probe' value 'X-ray' was changed to
'x-ray' in accordance with the
/home/saulius/struct/COD-crude-data/automatic-downloads/DataCite-retrospective/ACS/depositions/lib/dictionaries/cif_core.dic
dictionary named 'cif_core.dic' version 2.4.2 last updated on
2011-04-26.

Automatic conversion script
Id: cif_fix_values 6909 2019-04-08 15:41:33Z antanas 
;
_cod_database_code 1554120
_shelx_shelxl_version_number 2018/3
_shelx_space_group_comment
;
The symmetry employed for this shelxl refinement is uniquely defined
by the following loop, which should always be used as a source of
symmetry information in preference to the above space-group names.
They are only intended as comments.
;
_shelx_estimated_absorpt_t_max 0.982
_shelx_estimated_absorpt_t_min 0.980
_olex2_refinement_description
;
1. Fixed Uiso
 At 1.2 times of:
  All C(H) groups, All C(H,H) groups
2. Restrained distances
 C22B-C21 \\sim C22A-C21
 with sigma of 0.02
 C23B-C22B \\sim C22A-C23A
 with sigma of 0.02
 C23B-C24 \\sim C23A-C24
 with sigma of 0.02
3. Others
 Uiso(H14A)=Uiso(H14B)=Uiso(H14C)=FVAR(1)
 Uiso(H15A)=Uiso(H15B)=Uiso(H15C)=FVAR(2)
 Fixed Sof: C22A(0.92) H22A(0.92) H22B(0.92) C23A(0.92) H23A(0.92) H23B(0.92)
 C22B(0.08) H22C(0.08) H22D(0.08) C23B(0.08) H23C(0.08) H23D(0.08)
4.a Secondary CH2 refined with riding coordinates:
 C36(H36A,H36B), C37(H37A,H37B), C22A(H22A,H22B), C23A(H23A,H23B), C22B(H22C,
 H22D), C23B(H23C,H23D)
4.b Aromatic/amide H refined with riding coordinates:
 C2(H2), C4(H4), C5(H5), C9(H9), C10(H10), C12(H12), C17(H17), C18(H18),
 C19(H19), C20(H20), C25(H25), C26(H26), C27(H27), C28(H28), C31(H31), C32(H32),
  C33(H33), C34(H34), C39(H39), C40(H40), C41(H41), C42(H42)
4.c Idealised Me refined as rotating group:
 C14(H14A,H14B,H14C), C15(H15A,H15B,H15C)
;
_ccdc_comments 'full data archived locally as 17srv277'
_olex2_diffrn_ambient_temperature_device 'Oxford Cryosystems'
_olex2_submission_special_instructions 'No special instructions were received'

loop_
_space_group_symop_operation_xyz
'x, y, z'
'-x+1/2, -y, z+1/2'
'-x, y+1/2, -z+1/2'
'x+1/2, -y+1/2, -z'

loop_
_atom_site_label
_atom_site_type_symbol
_atom_site_fract_x
_atom_site_fract_y
_atom_site_fract_z
_atom_site_U_iso_or_equiv
_atom_site_adp_type
_atom_site_occupancy
_atom_site_site_symmetry_order
_atom_site_calc_flag
_atom_site_refinement_flags_posn
_atom_site_refinement_flags_occupancy
_atom_site_disorder_assembly
_atom_site_disorder_group
S S 0.37814(4) 0.18857(4) 0.33321(2) 0.01670(12) Uani 1 1 d . . . .
O1 O 0.32119(13) 0.14797(11) 0.38899(7) 0.0246(4) Uani 1 1 d . . . .
O2 O 0.48098(12) 0.14920(11) 0.32348(8) 0.0250(4) Uani 1 1 d . . . .
N1 N 0.41541(14) 0.51085(13) 0.47642(8) 0.0184(4) Uani 1 1 d . . . .
N2 N 0.13342(14) -0.03175(13) 0.19523(9) 0.0203(4) Uani 1 1 d . . . .
C1 C 0.38394(15) 0.32356(14) 0.33917(10) 0.0153(4) Uani 1 1 d . . . .
C2 C 0.39228(15) 0.36290(15) 0.40352(10) 0.0163(4) Uani 1 1 d . . . .
H2 H 0.387469 0.318389 0.441015 0.020 Uiso 1 1 calc R . . .
C3 C 0.40773(15) 0.46805(16) 0.41256(10) 0.0169(4) Uani 1 1 d . . . .
C4 C 0.41492(17) 0.52939(16) 0.35549(10) 0.0215(5) Uani 1 1 d . . . .
H4 H 0.427683 0.601005 0.360273 0.026 Uiso 1 1 calc R . . .
C5 C 0.40389(17) 0.48831(16) 0.29211(11) 0.0207(5) Uani 1 1 d . . . .
H5 H 0.408217 0.532874 0.254617 0.025 Uiso 1 1 calc R . . .
C6 C 0.38663(16) 0.38356(15) 0.28153(10) 0.0157(4) Uani 1 1 d . . . .
C7 C 0.38101(16) 0.33851(14) 0.21066(10) 0.0170(4) Uani 1 1 d . . . .
C8 C 0.31080(15) 0.24348(15) 0.20813(10) 0.0154(4) Uani 1 1 d . . . .
C9 C 0.24994(16) 0.21968(15) 0.15285(10) 0.0185(5) Uani 1 1 d . . . .
H9 H 0.248440 0.266698 0.116544 0.022 Uiso 1 1 calc R . . .
C10 C 0.19162(16) 0.13077(16) 0.14841(10) 0.0189(5) Uani 1 1 d . . . .
H10 H 0.151389 0.118748 0.109535 0.023 Uiso 1 1 calc R . . .
C11 C 0.19068(16) 0.05817(15) 0.20001(10) 0.0177(4) Uani 1 1 d . . . .
C12 C 0.24744(16) 0.08148(16) 0.25718(10) 0.0175(4) Uani 1 1 d . . . .
H12 H 0.246340 0.036086 0.294357 0.021 Uiso 1 1 calc R . . .
C13 C 0.30539(16) 0.17084(15) 0.25967(10) 0.0162(4) Uani 1 1 d . . . .
C14 C 0.34487(17) 0.42051(15) 0.16077(11) 0.0201(5) Uani 1 1 d . . . .
H14A H 0.276011 0.444855 0.173442 0.027(4) Uiso 1 1 calc GR . . .
H14B H 0.342195 0.390630 0.115877 0.027(4) Uiso 1 1 calc GR . . .
H14C H 0.393324 0.478423 0.161113 0.027(4) Uiso 1 1 calc GR . . .
C15 C 0.49127(16) 0.30527(18) 0.19010(11) 0.0218(5) Uani 1 1 d . . . .
H15A H 0.536881 0.365437 0.190174 0.022(3) Uiso 1 1 calc GR . . .
H15B H 0.489499 0.275216 0.145242 0.022(3) Uiso 1 1 calc GR . . .
H15C H 0.517244 0.254100 0.221885 0.022(3) Uiso 1 1 calc GR . . .
C16 C 0.44897(16) 0.61543(16) 0.48359(10) 0.0183(4) Uani 1 1 d . . . .
C17 C 0.37560(19) 0.69214(18) 0.47497(11) 0.0265(5) Uani 1 1 d . . . .
H17 H 0.306199 0.673594 0.465486 0.032 Uiso 1 1 calc R . . .
C18 C 0.4015(2) 0.79458(18) 0.47991(12) 0.0336(6) Uani 1 1 d . . . .
H18 H 0.350872 0.846437 0.473287 0.040 Uiso 1 1 calc R . . .
C19 C 0.5022(2) 0.82088(19) 0.49462(11) 0.0361(6) Uani 1 1 d . . . .
H19 H 0.521208 0.891219 0.498586 0.043 Uiso 1 1 calc R . . .
C20 C 0.5743(2) 0.7455(2) 0.50348(12) 0.0320(6) Uani 1 1 d . . . .
H20 H 0.643293 0.764892 0.513550 0.038 Uiso 1 1 calc R . . .
C21 C 0.55061(18) 0.64061(18) 0.49828(11) 0.0245(5) Uani 1 1 d D . . .
C24 C 0.53061(19) 0.41596(18) 0.54996(12) 0.0282(5) Uani 1 1 d D . . .
C25 C 0.5450(3) 0.35533(19) 0.60678(12) 0.0400(7) Uani 1 1 d . . . .
H25 H 0.612606 0.334805 0.619350 0.048 Uiso 1 1 calc R . . .
C26 C 0.4617(3) 0.32515(19) 0.64466(12) 0.0447(8) Uani 1 1 d . . . .
H26 H 0.472418 0.284128 0.683302 0.054 Uiso 1 1 calc R . . .
C27 C 0.3640(3) 0.35350(19) 0.62731(13) 0.0427(7) Uani 1 1 d . . . .
H27 H 0.307042 0.331283 0.653512 0.051 Uiso 1 1 calc R . . .
C28 C 0.3472(2) 0.41501(18) 0.57122(12) 0.0306(6) Uani 1 1 d . . . .
H28 H 0.279334 0.435638 0.559241 0.037 Uiso 1 1 calc R . . .
C29 C 0.43074(18) 0.44525(16) 0.53359(10) 0.0213(5) Uani 1 1 d . . . .
C30 C 0.06223(17) -0.04985(15) 0.14149(10) 0.0182(4) Uani 1 1 d . . . .
C31 C 0.09654(18) -0.08041(16) 0.07903(11) 0.0240(5) Uani 1 1 d . . . .
H31 H 0.168397 -0.085804 0.070235 0.029 Uiso 1 1 calc R . . .
C32 C 0.0257(2) -0.10297(17) 0.02967(11) 0.0302(6) Uani 1 1 d . . . .
H32 H 0.048585 -0.122848 -0.013511 0.036 Uiso 1 1 calc R . . .
C33 C -0.0787(2) -0.09648(19) 0.04344(13) 0.0339(6) Uani 1 1 d . . . .
H33 H -0.127406 -0.113513 0.009771 0.041 Uiso 1 1 calc R . . .
C34 C -0.11293(19) -0.06549(17) 0.10563(12) 0.0292(5) Uani 1 1 d . . . .
H34 H -0.184886 -0.061102 0.114323 0.035 Uiso 1 1 calc R . . .
C35 C -0.04241(17) -0.04067(16) 0.15563(11) 0.0203(5) Uani 1 1 d . . . .
C36 C -0.07381(19) -0.00823(18) 0.22465(11) 0.0273(5) Uani 1 1 d . . . .
H36A H -0.147992 0.010059 0.224459 0.033 Uiso 1 1 calc R . . .
H36B H -0.034356 0.053987 0.237400 0.033 Uiso 1 1 calc R . . .
C37 C -0.05523(18) -0.09249(18) 0.27678(11) 0.0270(5) Uani 1 1 d . . . .
H37A H -0.073279 -0.063723 0.321032 0.032 Uiso 1 1 calc R . . .
H37B H -0.104466 -0.149034 0.267644 0.032 Uiso 1 1 calc R . . .
C38 C 0.05113(17) -0.13915(16) 0.28216(10) 0.0196(5) Uani 1 1 d . . . .
C39 C 0.06243(18) -0.22114(16) 0.32690(11) 0.0244(5) Uani 1 1 d . . . .
H39 H 0.004553 -0.242308 0.352582 0.029 Uiso 1 1 calc R . . .
C40 C 0.15471(18) -0.27199(16) 0.33482(12) 0.0265(5) Uani 1 1 d . . . .
H40 H 0.159689 -0.327833 0.365270 0.032 Uiso 1 1 calc R . . .
C41 C 0.23997(18) -0.24195(17) 0.29859(12) 0.0269(5) Uani 1 1 d . . . .
H41 H 0.304118 -0.276242 0.304349 0.032 Uiso 1 1 calc R . . .
C42 C 0.23137(17) -0.16169(17) 0.25392(11) 0.0245(5) Uani 1 1 d . . . .
H42 H 0.289894 -0.141119 0.228650 0.029 Uiso 1 1 calc R . . .
C43 C 0.13804(16) -0.11050(15) 0.24543(10) 0.0188(5) Uani 1 1 d . . . .
C22A C 0.63800(19) 0.5663(2) 0.51265(16) 0.0322(6) Uani 0.92 1 d D P A 1
H22A H 0.661756 0.579123 0.558891 0.039 Uiso 0.92 1 calc R P A 1
H22B H 0.696002 0.584118 0.482615 0.039 Uiso 0.92 1 calc R P A 1
C23A C 0.6180(2) 0.4509(2) 0.50571(14) 0.0303(6) Uani 0.92 1 d D P A 1
H23A H 0.601021 0.434945 0.458640 0.036 Uiso 0.92 1 calc R P A 1
H23B H 0.681409 0.412635 0.517618 0.036 Uiso 0.92 1 calc R P A 1
C22B C 0.621(3) 0.543(2) 0.4810(15) 0.028(8) Uiso 0.08 1 d D P A 2
H22C H 0.591588 0.503327 0.443527 0.034 Uiso 0.08 1 calc R P A 2
H22D H 0.692037 0.565009 0.468977 0.034 Uiso 0.08 1 calc R P A 2
C23B C 0.622(2) 0.480(2) 0.5446(16) 0.034(7) Uiso 0.08 1 d D P A 2
H23C H 0.683993 0.436205 0.545438 0.041 Uiso 0.08 1 calc R P A 2
H23D H 0.624814 0.527090 0.583504 0.041 Uiso 0.08 1 calc R P A 2

loop_
_atom_site_aniso_label
_atom_site_aniso_U_11
_atom_site_aniso_U_22
_atom_site_aniso_U_33
_atom_site_aniso_U_23
_atom_site_aniso_U_13
_atom_site_aniso_U_12
S 0.0218(3) 0.0140(2) 0.0142(2) 0.0009(2) -0.0042(2) -0.0010(2)
O1 0.0377(9) 0.0205(8) 0.0156(8) 0.0028(6) -0.0034(7) -0.0080(7)
O2 0.0261(8) 0.0208(7) 0.0280(9) -0.0036(7) -0.0078(7) 0.0052(6)
N1 0.0244(9) 0.0170(9) 0.0137(9) -0.0014(7) -0.0019(7) -0.0025(7)
N2 0.0217(10) 0.0199(9) 0.0193(9) 0.0049(7) -0.0077(7) -0.0076(8)
C1 0.0144(9) 0.0139(9) 0.0177(10) -0.0006(8) 0.0008(9) 0.0003(8)
C2 0.0158(10) 0.0180(10) 0.0152(10) 0.0025(8) -0.0009(8) -0.0010(8)
C3 0.0144(10) 0.0188(10) 0.0176(10) -0.0029(8) -0.0001(8) 0.0001(8)
C4 0.0285(12) 0.0146(10) 0.0213(11) -0.0001(8) -0.0032(9) -0.0026(9)
C5 0.0275(12) 0.0170(10) 0.0176(11) 0.0035(8) -0.0011(9) -0.0035(9)
C6 0.0145(10) 0.0171(10) 0.0153(10) 0.0002(8) 0.0005(8) -0.0013(8)
C7 0.0207(10) 0.0158(10) 0.0146(10) -0.0008(8) 0.0001(9) -0.0035(8)
C8 0.0156(10) 0.0153(10) 0.0155(10) -0.0009(8) 0.0016(8) 0.0000(8)
C9 0.0232(11) 0.0176(10) 0.0148(11) 0.0033(8) -0.0010(8) 0.0000(8)
C10 0.0199(11) 0.0218(11) 0.0150(11) -0.0013(8) -0.0034(8) -0.0035(9)
C11 0.0168(10) 0.0181(10) 0.0182(11) 0.0009(8) 0.0006(8) -0.0015(8)
C12 0.0211(11) 0.0157(10) 0.0158(11) 0.0030(8) -0.0001(9) 0.0004(8)
C13 0.0165(10) 0.0173(10) 0.0148(10) -0.0003(8) -0.0011(8) 0.0008(8)
C14 0.0260(11) 0.0185(10) 0.0158(11) 0.0004(9) -0.0021(9) -0.0055(8)
C15 0.0218(11) 0.0238(11) 0.0200(11) -0.0005(9) 0.0025(9) -0.0037(9)
C16 0.0247(11) 0.0192(11) 0.0110(10) -0.0019(8) 0.0014(8) -0.0004(9)
C17 0.0278(12) 0.0271(12) 0.0244(12) -0.0008(10) 0.0049(10) 0.0055(11)
C18 0.0515(17) 0.0239(12) 0.0253(13) -0.0016(10) 0.0159(11) 0.0115(11)
C19 0.0696(19) 0.0223(12) 0.0164(12) -0.0044(10) 0.0080(12) -0.0117(13)
C20 0.0401(14) 0.0337(13) 0.0224(12) 0.0010(11) -0.0045(10) -0.0157(12)
C21 0.0265(12) 0.0292(12) 0.0179(11) 0.0003(9) 0.0000(9) -0.0043(10)
C24 0.0395(14) 0.0227(12) 0.0224(12) 0.0015(9) -0.0077(11) 0.0008(11)
C25 0.0685(19) 0.0239(12) 0.0277(14) 0.0009(11) -0.0191(13) 0.0014(13)
C26 0.098(3) 0.0190(13) 0.0174(12) 0.0019(10) -0.0101(14) -0.0059(15)
C27 0.078(2) 0.0262(13) 0.0238(14) -0.0033(11) 0.0166(14) -0.0202(14)
C28 0.0424(15) 0.0251(13) 0.0243(13) -0.0075(10) 0.0066(11) -0.0107(11)
C29 0.0339(12) 0.0170(10) 0.0130(10) -0.0046(8) -0.0017(9) -0.0040(9)
C30 0.0235(11) 0.0131(10) 0.0182(10) 0.0017(8) -0.0041(9) -0.0045(8)
C31 0.0288(13) 0.0224(11) 0.0208(12) 0.0043(9) 0.0040(9) 0.0007(9)
C32 0.0552(16) 0.0189(11) 0.0167(12) -0.0007(9) -0.0030(11) -0.0011(11)
C33 0.0446(15) 0.0265(13) 0.0307(14) 0.0029(10) -0.0192(12) -0.0080(12)
C34 0.0238(12) 0.0273(12) 0.0364(14) 0.0082(10) -0.0082(11) -0.0056(10)
C35 0.0217(11) 0.0162(10) 0.0232(11) 0.0029(8) -0.0015(9) 0.0003(9)
C36 0.0278(13) 0.0262(12) 0.0281(12) 0.0026(10) 0.0061(10) 0.0068(10)
C37 0.0316(13) 0.0270(12) 0.0223(12) 0.0006(10) 0.0071(10) 0.0020(10)
C38 0.0272(12) 0.0169(10) 0.0146(10) -0.0027(8) -0.0021(9) -0.0033(9)
C39 0.0317(13) 0.0237(11) 0.0178(11) 0.0009(9) -0.0010(10) -0.0076(9)
C40 0.0369(13) 0.0191(11) 0.0233(12) 0.0062(10) -0.0101(11) -0.0070(9)
C41 0.0271(12) 0.0230(12) 0.0306(13) 0.0034(10) -0.0102(10) -0.0018(10)
C42 0.0215(12) 0.0264(12) 0.0255(12) 0.0030(9) -0.0040(9) -0.0071(9)
C43 0.0234(11) 0.0169(10) 0.0160(11) -0.0008(8) -0.0056(9) -0.0068(9)
C22A 0.0199(14) 0.0478(17) 0.0287(16) 0.0071(14) -0.0020(12) -0.0025(12)
C23A 0.0254(13) 0.0387(15) 0.0269(15) 0.0011(12) -0.0023(12) 0.0115(12)

loop_
_atom_type_symbol
_atom_type_description
_atom_type_scat_dispersion_real
_atom_type_scat_dispersion_imag
_atom_type_scat_source
C C 0.0033 0.0016 'International Tables Vol C Tables 4.2.6.8 and 6.1.1.4'
H H 0.0000 0.0000 'International Tables Vol C Tables 4.2.6.8 and 6.1.1.4'
N N 0.0061 0.0033 'International Tables Vol C Tables 4.2.6.8 and 6.1.1.4'
O O 0.0106 0.0060 'International Tables Vol C Tables 4.2.6.8 and 6.1.1.4'
S S 0.1246 0.1234 'International Tables Vol C Tables 4.2.6.8 and 6.1.1.4'

loop_
_exptl_crystal_face_index_h
_exptl_crystal_face_index_k
_exptl_crystal_face_index_l
_exptl_crystal_face_perp_dist
-1.00 0.00 -1.00 0.0640
1.00 0.00 1.00 0.0590
1.00 0.00 -1.00 0.0510
-1.00 0.00 1.00 0.0650
-1.00 -2.00 1.00 0.0570
1.00 2.00 -1.00 0.0470
0.00 0.00 1.00 0.0780
0.00 0.00 -1.00 0.0660
0.00 -1.00 0.00 0.0620
0.00 1.00 0.00 0.0660
-1.00 -2.00 -1.00 0.0610
1.00 2.00 1.00 0.0690
-1.00 2.00 -2.00 0.0580

loop_
_geom_angle_atom_site_label_1
_geom_angle_atom_site_label_2
_geom_angle_atom_site_label_3
_geom_angle
O1 S O2 116.69(9)
O1 S C1 109.55(9)
O1 S C13 109.06(9)
O2 S C1 108.88(9)
O2 S C13 109.56(9)
C1 S C13 102.10(9)
C3 N1 C16 119.35(16)
C3 N1 C29 120.09(17)
C16 N1 C29 116.05(16)
C11 N2 C30 122.19(17)
C11 N2 C43 121.97(17)
C43 N2 C30 115.77(16)
C2 C1 S 115.63(15)
C2 C1 C6 124.07(17)
C6 C1 S 120.17(15)
C1 C2 H2 120.3
C1 C2 C3 119.50(18)
C3 C2 H2 120.3
C2 C3 N1 121.30(18)
C2 C3 C4 117.57(18)
C4 C3 N1 121.13(18)
C3 C4 H4 119.2
C5 C4 C3 121.57(19)
C5 C4 H4 119.2
C4 C5 H5 118.9
C4 C5 C6 122.13(19)
C6 C5 H5 118.9
C1 C6 C5 115.07(18)
C1 C6 C7 123.42(17)
C5 C6 C7 121.29(18)
C6 C7 C15 107.94(17)
C8 C7 C6 111.41(16)
C8 C7 C15 108.28(16)
C14 C7 C6 110.58(16)
C14 C7 C8 110.89(17)
C14 C7 C15 107.59(17)
C9 C8 C7 122.69(18)
C9 C8 C13 114.06(18)
C13 C8 C7 123.20(17)
C8 C9 H9 118.5
C10 C9 C8 123.04(19)
C10 C9 H9 118.5
C9 C10 H10 119.3
C9 C10 C11 121.36(18)
C11 C10 H10 119.3
N2 C11 C10 121.43(18)
N2 C11 C12 121.45(18)
C12 C11 C10 117.10(18)
C11 C12 H12 120.1
C13 C12 C11 119.88(18)
C13 C12 H12 120.1
C8 C13 S 120.06(15)
C12 C13 S 115.45(15)
C12 C13 C8 124.48(18)
C7 C14 H14A 109.5
C7 C14 H14B 109.5
C7 C14 H14C 109.5
H14A C14 H14B 109.5
H14A C14 H14C 109.5
H14B C14 H14C 109.5
C7 C15 H15A 109.5
C7 C15 H15B 109.5
C7 C15 H15C 109.5
H15A C15 H15B 109.5
H15A C15 H15C 109.5
H15B C15 H15C 109.5
C17 C16 N1 117.41(19)
C17 C16 C21 120.4(2)
C21 C16 N1 122.15(19)
C16 C17 H17 119.4
C18 C17 C16 121.2(2)
C18 C17 H17 119.4
C17 C18 H18 120.5
C17 C18 C19 119.1(2)
C19 C18 H18 120.5
C18 C19 H19 120.1
C20 C19 C18 119.8(2)
C20 C19 H19 120.1
C19 C20 H20 118.7
C19 C20 C21 122.5(2)
C21 C20 H20 118.7
C16 C21 C20 116.9(2)
C16 C21 C22A 126.8(2)
C16 C21 C22B 108.1(14)
C20 C21 C22A 116.2(2)
C20 C21 C22B 131.3(13)
C25 C24 C23A 123.3(2)
C25 C24 C23B 106.1(11)
C29 C24 C25 118.1(2)
C29 C24 C23A 118.6(2)
C29 C24 C23B 125.7(12)
C24 C25 H25 119.8
C26 C25 C24 120.4(3)
C26 C25 H25 119.8
C25 C26 H26 119.7
C27 C26 C25 120.7(2)
C27 C26 H26 119.7
C26 C27 H27 119.9
C26 C27 C28 120.3(3)
C28 C27 H27 119.9
C27 C28 H28 120.6
C29 C28 C27 118.8(3)
C29 C28 H28 120.6
C24 C29 N1 118.57(19)
C28 C29 N1 119.7(2)
C28 C29 C24 121.7(2)
C31 C30 N2 121.15(19)
C31 C30 C35 121.42(19)
C35 C30 N2 117.35(19)
C30 C31 H31 120.2
C32 C31 C30 119.6(2)
C32 C31 H31 120.2
C31 C32 H32 120.2
C31 C32 C33 119.6(2)
C33 C32 H32 120.2
C32 C33 H33 119.6
C34 C33 C32 120.8(2)
C34 C33 H33 119.6
C33 C34 H34 119.9
C33 C34 C35 120.3(2)
C35 C34 H34 119.9
C30 C35 C34 118.2(2)
C30 C35 C36 118.41(19)
C34 C35 C36 123.3(2)
C35 C36 H36A 109.1
C35 C36 H36B 109.1
C35 C36 C37 112.60(18)
H36A C36 H36B 107.8
C37 C36 H36A 109.1
C37 C36 H36B 109.1
C36 C37 H37A 107.7
C36 C37 H37B 107.7
H37A C37 H37B 107.1
C38 C37 C36 118.64(18)
C38 C37 H37A 107.7
C38 C37 H37B 107.7
C39 C38 C37 116.55(19)
C43 C38 C37 126.28(19)
C43 C38 C39 117.1(2)
C38 C39 H39 119.0
C40 C39 C38 122.0(2)
C40 C39 H39 119.0
C39 C40 H40 120.0
C39 C40 C41 120.0(2)
C41 C40 H40 120.0
C40 C41 H41 120.3
C40 C41 C42 119.4(2)
C42 C41 H41 120.3
C41 C42 H42 119.6
C41 C42 C43 120.8(2)
C43 C42 H42 119.6
C38 C43 N2 121.70(19)
C42 C43 N2 117.57(19)
C42 C43 C38 120.63(19)
C21 C22A H22A 107.6
C21 C22A H22B 107.6
C21 C22A C23A 118.7(2)
H22A C22A H22B 107.1
C23A C22A H22A 107.6
C23A C22A H22B 107.6
C24 C23A C22A 111.7(2)
C24 C23A H23A 109.3
C24 C23A H23B 109.3
C22A C23A H23A 109.3
C22A C23A H23B 109.3
H23A C23A H23B 107.9
C21 C22B H22C 110.9
C21 C22B H22D 110.9
H22C C22B H22D 108.9
C23B C22B C21 104(2)
C23B C22B H22C 110.9
C23B C22B H22D 110.9
C24 C23B C22B 112(2)
C24 C23B H23C 109.3
C24 C23B H23D 109.3
C22B C23B H23C 109.3
C22B C23B H23D 109.3
H23C C23B H23D 107.9

loop_
_geom_bond_atom_site_label_1
_geom_bond_atom_site_label_2
_geom_bond_distance
S O1 1.4390(16)
S O2 1.4404(16)
S C1 1.7597(18)
S C13 1.764(2)
N1 C3 1.398(3)
N1 C16 1.434(3)
N1 C29 1.441(3)
N2 C11 1.387(3)
N2 C30 1.437(3)
N2 C43 1.436(3)
C1 C2 1.391(3)
C1 C6 1.394(3)
C2 H2 0.9500
C2 C3 1.393(3)
C3 C4 1.397(3)
C4 H4 0.9500
C4 C5 1.384(3)
C5 H5 0.9500
C5 C6 1.396(3)
C6 C7 1.537(3)
C7 C8 1.534(3)
C7 C14 1.534(3)
C7 C15 1.548(3)
C8 C9 1.394(3)
C8 C13 1.401(3)
C9 H9 0.9500
C9 C10 1.383(3)
C10 H10 0.9500
C10 C11 1.399(3)
C11 C12 1.394(3)
C12 H12 0.9500
C12 C13 1.384(3)
C14 H14A 0.9800
C14 H14B 0.9800
C14 H14C 0.9800
C15 H15A 0.9800
C15 H15B 0.9800
C15 H15C 0.9800
C16 C17 1.388(3)
C16 C21 1.388(3)
C17 H17 0.9500
C17 C18 1.376(3)
C18 H18 0.9500
C18 C19 1.379(4)
C19 H19 0.9500
C19 C20 1.366(4)
C20 H20 0.9500
C20 C21 1.401(3)
C21 C22A 1.515(3)
C21 C22B 1.60(2)
C24 C25 1.397(3)
C24 C29 1.388(3)
C24 C23A 1.508(4)
C24 C23B 1.45(2)
C25 H25 0.9500
C25 C26 1.376(4)
C26 H26 0.9500
C26 C27 1.364(4)
C27 H27 0.9500
C27 C28 1.396(4)
C28 H28 0.9500
C28 C29 1.376(3)
C30 C31 1.386(3)
C30 C35 1.390(3)
C31 H31 0.9500
C31 C32 1.380(3)
C32 H32 0.9500
C32 C33 1.383(4)
C33 H33 0.9500
C33 C34 1.382(4)
C34 H34 0.9500
C34 C35 1.393(3)
C35 C36 1.502(3)
C36 H36A 0.9900
C36 H36B 0.9900
C36 C37 1.532(3)
C37 H37A 0.9900
C37 H37B 0.9900
C37 C38 1.509(3)
C38 C39 1.400(3)
C38 C43 1.396(3)
C39 H39 0.9500
C39 C40 1.375(3)
C40 H40 0.9500
C40 C41 1.378(3)
C41 H41 0.9500
C41 C42 1.379(3)
C42 H42 0.9500
C42 C43 1.390(3)
C22A H22A 0.9900
C22A H22B 0.9900
C22A C23A 1.528(4)
C23A H23A 0.9900
C23A H23B 0.9900
C22B H22C 0.9900
C22B H22D 0.9900
C22B C23B 1.51(2)
C23B H23C 0.9900
C23B H23D 0.9900
